data_4320471
loop_
_publ_author_name
'Hai-Bin Song'
'Zheng-Zhi Zhang'
'Thomas C. W. Mak'

_publ_section_title
;
 2,6-Bis(diphenylphosphino)pyridine-Bridged Hetero-Polynuclear Complexes
 Consolidated by Fe\\rightarrowM (M = Ag, Hg) Dative Bonding
;
_journal_name_full 'Inorganic Chemistry'
_journal_page_first 5928
_journal_page_last 5933
_journal_paper_doi 10.1021/ic010426u
_journal_volume 40
_journal_year 2001
_chemical_formula_sum 'C37 H23 Fe2 N O8 P2'
_chemical_formula_weight 783.20
_chemical_name_systematic
;
   ?
;
_space_group_IT_number 14
_symmetry_cell_setting monoclinic
_symmetry_space_group_name_Hall '-P 2ybc'
_symmetry_space_group_name_H-M 'P 1 21/c 1'
_atom_sites_solution_hydrogens geom
_atom_sites_solution_primary direct
_atom_sites_solution_secondary difmap
_audit_creation_method SHELXL-97
_cell_angle_alpha 90.00
_cell_angle_beta 101.1260(10)
_cell_angle_gamma 90.00
_cell_formula_units_Z 4
_cell_length_a 14.4593(6)
_cell_length_b 11.1013(5)
_cell_length_c 23.1378(10)
_cell_measurement_temperature 293(2)
_cell_volume 3644.2(3)
_computing_structure_refinement 'SHELXL-97 (Sheldrick, 1997)'
_computing_structure_solution 'SHELXS-97 (Sheldrick, 1990)'
_diffrn_ambient_temperature 293(2)
_diffrn_measured_fraction_theta_full 1.000
_diffrn_measured_fraction_theta_max 1.000
_diffrn_radiation_monochromator graphite
_diffrn_radiation_source 'fine-focus sealed tube'
_diffrn_radiation_type MoK\a
_diffrn_radiation_wavelength 0.71073
_diffrn_reflns_av_R_equivalents 0.0937
_diffrn_reflns_av_sigmaI/netI 0.1518
_diffrn_reflns_limit_h_max 19
_diffrn_reflns_limit_h_min -18
_diffrn_reflns_limit_k_max 14
_diffrn_reflns_limit_k_min -7
_diffrn_reflns_limit_l_max 30
_diffrn_reflns_limit_l_min -30
_diffrn_reflns_number 25285
_diffrn_reflns_theta_full 28.03
_diffrn_reflns_theta_max 28.03
_diffrn_reflns_theta_min 1.44
_exptl_absorpt_coefficient_mu 0.935
_exptl_absorpt_correction_T_max 1.000000
_exptl_absorpt_correction_T_min 0.814364
_exptl_absorpt_correction_type SADABS
_exptl_crystal_colour yellow
_exptl_crystal_density_diffrn 1.428
_exptl_crystal_density_method 'not measured'
_exptl_crystal_description Prism
_exptl_crystal_F_000 1592
_exptl_crystal_size_max 0.44
_exptl_crystal_size_mid 0.19
_exptl_crystal_size_min 0.11
_refine_diff_density_max 0.389
_refine_diff_density_min -0.372
_refine_diff_density_rms 0.069
_refine_ls_extinction_method none
_refine_ls_goodness_of_fit_ref 0.867
_refine_ls_hydrogen_treatment mixed
_refine_ls_matrix_type full
_refine_ls_number_parameters 451
_refine_ls_number_reflns 8811
_refine_ls_number_restraints 0
_refine_ls_restrained_S_all 0.867
_refine_ls_R_factor_all 0.1808
_refine_ls_R_factor_gt 0.0539
_refine_ls_shift/su_max 0.000
_refine_ls_shift/su_mean 0.000
_refine_ls_structure_factor_coef Fsqd
_refine_ls_weighting_details 'calc w=1/[\s^2^(Fo^2^)+(0.0590P)^2^+0.0000P] where P=(Fo^2^+2Fc^2^)/3'
_refine_ls_weighting_scheme calc
_refine_ls_wR_factor_gt 0.1150
_refine_ls_wR_factor_ref 0.1557
_reflns_number_gt 3149
_reflns_number_total 8811
_reflns_threshold_expression >2sigma(I)
_cod_data_source_file ic010426u_1.cif
_cod_data_source_block CPD1A
_cod_depositor_comments
;
The following automatic conversions were performed:

'_symmetry_cell_setting' value 'Monoclinic' changed to 'monoclinic'
according to the built-in table from CIF Core dictionary named
'cif_core.dic' version 2.4.1 from 2010-06-29.

Automatic conversion script
Id: cif_fix_values 1646 2011-03-28 12:23:43Z adriana 
;
_cod_database_code 4320471

loop_
_symmetry_equiv_pos_as_xyz
'x, y, z'
'-x, y+1/2, -z+1/2'
'-x, -y, -z'
'x, -y-1/2, z-1/2'

loop_
_atom_site_label
_atom_site_type_symbol
_atom_site_fract_x
_atom_site_fract_y
_atom_site_fract_z
_atom_site_U_iso_or_equiv
_atom_site_adp_type
_atom_site_occupancy
_atom_site_symmetry_multiplicity
_atom_site_calc_flag
_atom_site_refinement_flags
_atom_site_disorder_assembly
_atom_site_disorder_group
Fe1 Fe 0.39902(5) 0.58077(7) 0.40447(3) 0.0468(2) Uani 1 1 d . . .
Fe2 Fe 0.15769(6) 1.17833(7) 0.43100(4) 0.0632(3) Uani 1 1 d . . .
P1 P 0.43697(9) 0.69827(12) 0.33403(5) 0.0432(3) Uani 1 1 d . . .
P2 P 0.18781(9) 1.01408(13) 0.38181(6) 0.0494(4) Uani 1 1 d . . .
N1 N 0.3316(3) 0.8810(4) 0.35692(15) 0.0411(10) Uani 1 1 d . . .
C1 C 0.2788(4) 0.6045(5) 0.3708(2) 0.0557(14) Uani 1 1 d . . .
O1 O 0.2004(3) 0.6159(4) 0.34981(17) 0.0756(12) Uani 1 1 d . . .
C2 C 0.4620(4) 0.4584(6) 0.3823(2) 0.0689(17) Uani 1 1 d . . .
O2 O 0.5022(4) 0.3753(4) 0.3697(2) 0.1130(18) Uani 1 1 d . . .
C3 C 0.4528(4) 0.6854(5) 0.4589(2) 0.0581(15) Uani 1 1 d . . .
O3 O 0.4851(3) 0.7531(4) 0.49494(18) 0.0909(14) Uani 1 1 d . . .
C4 C 0.3609(4) 0.4934(6) 0.4589(3) 0.0672(16) Uani 1 1 d . . .
O4 O 0.3325(3) 0.4380(5) 0.4938(2) 0.1026(17) Uani 1 1 d . . .
C5 C 0.2416(5) 1.1276(6) 0.4924(3) 0.084(2) Uani 1 1 d . . .
O5 O 0.2933(4) 1.0971(5) 0.5336(2) 0.124(2) Uani 1 1 d . . .
C6 C 0.0405(5) 1.1264(6) 0.4266(3) 0.090(2) Uani 1 1 d . . .
O6 O -0.0357(3) 1.0935(5) 0.4243(3) 0.135(2) Uani 1 1 d . . .
C7 C 0.1924(4) 1.2673(6) 0.3767(3) 0.0743(18) Uani 1 1 d . . .
O7 O 0.2137(4) 1.3285(4) 0.3407(2) 0.1059(17) Uani 1 1 d . . .
C8 C 0.1316(4) 1.3087(6) 0.4685(3) 0.0800(19) Uani 1 1 d . . .
O8 O 0.1149(4) 1.3924(4) 0.4932(2) 0.1158(19) Uani 1 1 d . . .
C9 C 0.5577(4) 0.6883(5) 0.3231(2) 0.0481(13) Uani 1 1 d . . .
C10 C 0.6285(4) 0.6596(6) 0.3683(3) 0.0775(19) Uani 1 1 d . . .
H10A H 0.6146 0.6452 0.4053 0.093 Uiso 1 1 calc R . .
C11 C 0.7209(5) 0.6511(7) 0.3610(3) 0.102(2) Uani 1 1 d . . .
H11A H 0.7683 0.6322 0.3929 0.122 Uiso 1 1 calc R . .
C12 C 0.7424(5) 0.6701(7) 0.3075(4) 0.105(3) Uani 1 1 d . . .
H12A H 0.8043 0.6627 0.3023 0.127 Uiso 1 1 calc R . .
C13 C 0.6734(5) 0.6998(8) 0.2616(3) 0.112(3) Uani 1 1 d . . .
H13A H 0.6882 0.7151 0.2249 0.134 Uiso 1 1 calc R . .
C14 C 0.5813(4) 0.7077(6) 0.2688(2) 0.081(2) Uani 1 1 d . . .
H14A H 0.5343 0.7264 0.2366 0.097 Uiso 1 1 calc R . .
C15 C 0.3659(3) 0.6804(5) 0.2609(2) 0.0470(13) Uani 1 1 d . . .
C16 C 0.3349(4) 0.5681(6) 0.2415(2) 0.0682(17) Uani 1 1 d . . .
H16A H 0.3489 0.5027 0.2668 0.082 Uiso 1 1 calc R . .
C17 C 0.2835(5) 0.5496(7) 0.1854(3) 0.086(2) Uani 1 1 d . . .
H17A H 0.2627 0.4727 0.1733 0.103 Uiso 1 1 calc R . .
C18 C 0.2637(5) 0.6438(8) 0.1481(3) 0.085(2) Uani 1 1 d . . .
H18A H 0.2293 0.6316 0.1103 0.102 Uiso 1 1 calc R . .
C19 C 0.2938(5) 0.7564(7) 0.1657(3) 0.085(2) Uani 1 1 d . . .
H19A H 0.2804 0.8207 0.1396 0.102 Uiso 1 1 calc R . .
C20 C 0.3440(4) 0.7758(6) 0.2217(2) 0.0700(17) Uani 1 1 d . . .
H20A H 0.3635 0.8534 0.2335 0.084 Uiso 1 1 calc R . .
C21 C 0.4198(3) 0.8569(4) 0.35149(19) 0.0395(12) Uani 1 1 d . . .
C22 C 0.4916(3) 0.9417(5) 0.3638(2) 0.0542(14) Uani 1 1 d . . .
H22A H 0.5522 0.9236 0.3586 0.065 Uiso 1 1 calc R . .
C23 C 0.4706(4) 1.0526(5) 0.3837(2) 0.0648(16) Uani 1 1 d . . .
H23A H 0.5174 1.1109 0.3924 0.078 Uiso 1 1 calc R . .
C24 C 0.3799(4) 1.0777(5) 0.3909(2) 0.0600(15) Uani 1 1 d . . .
H24A H 0.3651 1.1515 0.4057 0.072 Uiso 1 1 calc R . .
C25 C 0.3120(3) 0.9898(5) 0.37543(19) 0.0443(12) Uani 1 1 d . . .
C26 C 0.1589(4) 0.8774(5) 0.4168(2) 0.0511(13) Uani 1 1 d . . .
C27 C 0.0694(4) 0.8292(5) 0.4017(3) 0.0709(17) Uani 1 1 d . . .
H27A H 0.0264 0.8620 0.3706 0.085 Uiso 1 1 calc R . .
C28 C 0.0438(6) 0.7337(7) 0.4323(4) 0.100(3) Uani 1 1 d . . .
H28A H -0.0168 0.7024 0.4223 0.120 Uiso 1 1 calc R . .
C29 C 0.1079(8) 0.6833(7) 0.4780(4) 0.112(3) Uani 1 1 d . . .
H29A H 0.0905 0.6172 0.4982 0.134 Uiso 1 1 calc R . .
C30 C 0.1966(7) 0.7302(7) 0.4936(3) 0.095(2) Uani 1 1 d . . .
H30A H 0.2395 0.6971 0.5247 0.113 Uiso 1 1 calc R . .
C31 C 0.2221(4) 0.8277(5) 0.4624(3) 0.0670(16) Uani 1 1 d . . .
H31A H 0.2826 0.8596 0.4726 0.080 Uiso 1 1 calc R . .
C32 C 0.1247(3) 0.9997(5) 0.3063(2) 0.0531(14) Uani 1 1 d . . .
C33 C 0.0608(4) 1.0878(6) 0.2812(3) 0.0688(16) Uani 1 1 d . . .
H33A H 0.0523 1.1558 0.3030 0.083 Uiso 1 1 calc R . .
C34 C 0.0104(4) 1.0762(7) 0.2251(3) 0.089(2) Uani 1 1 d . . .
H34A H -0.0322 1.1358 0.2092 0.107 Uiso 1 1 calc R . .
C35 C 0.0223(5) 0.9775(7) 0.1924(3) 0.088(2) Uani 1 1 d . . .
H35A H -0.0121 0.9702 0.1542 0.106 Uiso 1 1 calc R . .
C36 C 0.0849(4) 0.8886(6) 0.2153(3) 0.0787(19) Uani 1 1 d . . .
H36A H 0.0934 0.8214 0.1929 0.094 Uiso 1 1 calc R . .
C37 C 0.1350(4) 0.9005(6) 0.2723(2) 0.0640(16) Uani 1 1 d . . .
H37A H 0.1767 0.8399 0.2882 0.077 Uiso 1 1 calc R . .

loop_
_atom_site_aniso_label
_atom_site_aniso_U_11
_atom_site_aniso_U_22
_atom_site_aniso_U_33
_atom_site_aniso_U_23
_atom_site_aniso_U_13
_atom_site_aniso_U_12
Fe1 0.0452(4) 0.0478(5) 0.0462(4) 0.0022(4) 0.0060(3) 0.0037(4)
Fe2 0.0572(5) 0.0539(5) 0.0799(6) -0.0085(5) 0.0164(4) 0.0063(4)
P1 0.0430(8) 0.0464(8) 0.0392(7) -0.0032(7) 0.0053(6) 0.0037(6)
P2 0.0449(8) 0.0465(9) 0.0554(9) -0.0009(7) 0.0063(7) 0.0038(7)
N1 0.043(2) 0.039(2) 0.040(2) -0.0038(19) 0.0050(19) 0.0002(19)
C1 0.052(4) 0.052(4) 0.060(4) 0.002(3) 0.003(3) -0.002(3)
O1 0.050(3) 0.084(3) 0.085(3) -0.002(2) -0.006(2) -0.001(2)
C2 0.079(4) 0.069(5) 0.063(4) 0.011(3) 0.023(3) 0.014(4)
O2 0.139(5) 0.087(4) 0.122(4) -0.006(3) 0.049(3) 0.047(3)
C3 0.059(4) 0.069(4) 0.046(3) 0.009(3) 0.009(3) 0.010(3)
O3 0.119(4) 0.082(3) 0.065(3) -0.023(3) 0.000(3) -0.012(3)
C4 0.048(3) 0.082(5) 0.068(4) 0.012(4) 0.005(3) -0.004(3)
O4 0.079(3) 0.137(5) 0.090(3) 0.061(3) 0.013(3) -0.015(3)
C5 0.100(6) 0.067(5) 0.080(5) -0.012(4) 0.006(4) 0.016(4)
O5 0.147(5) 0.118(5) 0.090(4) -0.017(3) -0.019(3) 0.026(4)
C6 0.070(5) 0.083(5) 0.122(6) -0.041(4) 0.030(4) 0.009(4)
O6 0.063(3) 0.144(5) 0.207(6) -0.064(4) 0.050(4) -0.018(3)
C7 0.074(4) 0.057(4) 0.095(5) -0.005(4) 0.024(4) 0.002(3)
O7 0.135(4) 0.069(3) 0.129(4) 0.001(3) 0.064(4) 0.002(3)
C8 0.078(5) 0.062(5) 0.109(5) -0.012(4) 0.040(4) 0.007(4)
O8 0.128(4) 0.072(3) 0.169(5) -0.041(3) 0.082(4) 0.004(3)
C9 0.053(3) 0.053(3) 0.039(3) -0.004(3) 0.010(3) 0.003(3)
C10 0.054(4) 0.122(6) 0.060(4) 0.011(4) 0.019(3) 0.008(4)
C11 0.052(4) 0.154(8) 0.097(6) 0.016(5) 0.011(4) 0.019(4)
C12 0.061(5) 0.154(8) 0.110(6) -0.040(6) 0.040(5) 0.004(5)
C13 0.077(5) 0.193(9) 0.077(5) -0.014(6) 0.042(4) -0.002(6)
C14 0.055(4) 0.135(6) 0.054(4) 0.005(4) 0.011(3) 0.001(4)
C15 0.046(3) 0.055(3) 0.039(3) -0.002(3) 0.007(2) 0.005(3)
C16 0.073(4) 0.075(5) 0.051(4) -0.008(3) -0.004(3) -0.011(3)
C17 0.101(5) 0.090(6) 0.058(4) -0.018(4) -0.004(4) -0.024(4)
C18 0.076(5) 0.119(7) 0.053(4) -0.023(5) -0.005(3) -0.015(4)
C19 0.095(5) 0.115(6) 0.041(4) 0.013(4) -0.001(3) 0.001(5)
C20 0.079(4) 0.081(5) 0.047(3) 0.004(3) 0.005(3) -0.003(4)
C21 0.039(3) 0.042(3) 0.036(3) 0.001(2) 0.004(2) 0.001(2)
C22 0.039(3) 0.054(4) 0.069(4) -0.001(3) 0.010(3) -0.001(3)
C23 0.045(3) 0.052(4) 0.097(5) -0.012(3) 0.011(3) -0.011(3)
C24 0.046(3) 0.045(3) 0.084(4) -0.013(3) 0.002(3) 0.002(3)
C25 0.046(3) 0.042(3) 0.041(3) 0.001(3) -0.002(2) 0.000(3)
C26 0.059(4) 0.043(3) 0.054(3) -0.008(3) 0.018(3) 0.004(3)
C27 0.075(4) 0.064(4) 0.080(4) -0.001(4) 0.030(4) -0.016(3)
C28 0.114(7) 0.090(6) 0.116(7) -0.023(5) 0.072(6) -0.027(5)
C29 0.187(11) 0.060(5) 0.115(7) 0.012(5) 0.099(8) 0.002(6)
C30 0.152(8) 0.068(5) 0.077(5) 0.017(4) 0.053(5) 0.029(5)
C31 0.083(5) 0.059(4) 0.064(4) -0.003(3) 0.026(4) 0.006(3)
C32 0.042(3) 0.051(4) 0.065(4) 0.005(3) 0.008(3) 0.004(3)
C33 0.059(4) 0.071(4) 0.071(4) 0.007(4) -0.002(3) 0.005(3)
C34 0.059(4) 0.107(6) 0.088(5) 0.008(5) -0.018(4) 0.009(4)
C35 0.067(5) 0.111(6) 0.074(5) 0.004(5) -0.018(4) -0.010(4)
C36 0.072(4) 0.088(5) 0.071(4) -0.020(4) 0.000(4) -0.010(4)
C37 0.053(3) 0.072(4) 0.060(4) 0.000(3) -0.006(3) 0.000(3)

loop_
_atom_type_symbol
_atom_type_description
_atom_type_scat_dispersion_real
_atom_type_scat_dispersion_imag
_atom_type_scat_source
C C 0.0033 0.0016 'International Tables Vol C Tables 4.2.6.8 and 6.1.1.4'
H H 0.0000 0.0000 'International Tables Vol C Tables 4.2.6.8 and 6.1.1.4'
N N 0.0061 0.0033 'International Tables Vol C Tables 4.2.6.8 and 6.1.1.4'
O O 0.0106 0.0060 'International Tables Vol C Tables 4.2.6.8 and 6.1.1.4'
P P 0.1023 0.0942 'International Tables Vol C Tables 4.2.6.8 and 6.1.1.4'
Fe Fe 0.3463 0.8444 'International Tables Vol C Tables 4.2.6.8 and 6.1.1.4'

loop_
_geom_angle_atom_site_label_1
_geom_angle_atom_site_label_2
_geom_angle_atom_site_label_3
_geom_angle
_geom_angle_site_symmetry_1
_geom_angle_site_symmetry_3
_geom_angle_publ_flag
C4 Fe1 C2 91.9(3) . . ?
C4 Fe1 C3 90.4(3) . . ?
C2 Fe1 C3 121.9(3) . . ?
C4 Fe1 C1 88.9(2) . . ?
C2 Fe1 C1 120.1(3) . . ?
C3 Fe1 C1 118.0(2) . . ?
C4 Fe1 P1 175.77(19) . . ?
C2 Fe1 P1 91.41(18) . . ?
C3 Fe1 P1 90.01(17) . . ?
C1 Fe1 P1 87.21(17) . . ?
C7 Fe2 C8 90.5(3) . . ?
C7 Fe2 C5 120.6(3) . . ?
C8 Fe2 C5 92.6(3) . . ?
C7 Fe2 C6 123.1(3) . . ?
C8 Fe2 C6 90.1(3) . . ?
C5 Fe2 C6 116.2(3) . . ?
C7 Fe2 P2 89.1(2) . . ?
C8 Fe2 P2 178.6(2) . . ?
C5 Fe2 P2 88.8(2) . . ?
C6 Fe2 P2 89.0(2) . . ?
C15 P1 C9 104.5(2) . . ?
C15 P1 C21 103.5(2) . . ?
C9 P1 C21 105.3(2) . . ?
C15 P1 Fe1 116.21(18) . . ?
C9 P1 Fe1 116.35(17) . . ?
C21 P1 Fe1 109.67(15) . . ?
C26 P2 C32 103.9(3) . . ?
C26 P2 C25 103.0(2) . . ?
C32 P2 C25 103.1(2) . . ?
C26 P2 Fe2 111.87(16) . . ?
C32 P2 Fe2 116.77(19) . . ?
C25 P2 Fe2 116.55(17) . . ?
C25 N1 C21 118.7(4) . . ?
O1 C1 Fe1 177.6(5) . . ?
O2 C2 Fe1 177.1(5) . . ?
O3 C3 Fe1 177.9(5) . . ?
O4 C4 Fe1 177.4(5) . . ?
O5 C5 Fe2 176.9(7) . . ?
O6 C6 Fe2 179.1(6) . . ?
O7 C7 Fe2 178.3(6) . . ?
O8 C8 Fe2 179.3(7) . . ?
C10 C9 C14 117.3(5) . . ?
C10 C9 P1 120.7(4) . . ?
C14 C9 P1 122.0(4) . . ?
C9 C10 C11 121.8(6) . . ?
C12 C11 C10 120.0(6) . . ?
C11 C12 C13 119.6(6) . . ?
C12 C13 C14 120.4(6) . . ?
C13 C14 C9 120.9(6) . . ?
C16 C15 C20 117.5(5) . . ?
C16 C15 P1 119.6(4) . . ?
C20 C15 P1 122.8(4) . . ?
C15 C16 C17 121.6(6) . . ?
C18 C17 C16 119.6(6) . . ?
C17 C18 C19 120.4(6) . . ?
C18 C19 C20 120.4(6) . . ?
C19 C20 C15 120.5(6) . . ?
N1 C21 C22 122.4(4) . . ?
N1 C21 P1 112.7(3) . . ?
C22 C21 P1 124.6(4) . . ?
C23 C22 C21 118.3(5) . . ?
C22 C23 C24 119.9(5) . . ?
C23 C24 C25 118.0(5) . . ?
N1 C25 C24 122.7(4) . . ?
N1 C25 P2 115.4(4) . . ?
C24 C25 P2 121.9(4) . . ?
C31 C26 C27 119.4(5) . . ?
C31 C26 P2 120.4(5) . . ?
C27 C26 P2 119.9(5) . . ?
C28 C27 C26 120.3(7) . . ?
C27 C28 C29 120.2(8) . . ?
C30 C29 C28 120.3(8) . . ?
C29 C30 C31 119.3(8) . . ?
C26 C31 C30 120.6(6) . . ?
C37 C32 C33 117.4(5) . . ?
C37 C32 P2 122.0(4) . . ?
C33 C32 P2 120.6(4) . . ?
C34 C33 C32 121.2(6) . . ?
C35 C34 C33 120.2(7) . . ?
C34 C35 C36 120.5(6) . . ?
C35 C36 C37 119.0(6) . . ?
C32 C37 C36 121.7(6) . . ?

loop_
_geom_bond_atom_site_label_1
_geom_bond_atom_site_label_2
_geom_bond_distance
_geom_bond_site_symmetry_2
_geom_bond_publ_flag
Fe1 C4 1.760(6) . ?
Fe1 C2 1.765(7) . ?
Fe1 C3 1.779(6) . ?
Fe1 C1 1.782(6) . ?
Fe1 P1 2.2369(15) . ?
Fe2 C7 1.746(7) . ?
Fe2 C8 1.765(7) . ?
Fe2 C5 1.772(8) . ?
Fe2 C6 1.774(8) . ?
Fe2 P2 2.2363(16) . ?
P1 C15 1.814(5) . ?
P1 C9 1.816(5) . ?
P1 C21 1.834(5) . ?
P2 C26 1.806(5) . ?
P2 C32 1.816(5) . ?
P2 C25 1.850(5) . ?
N1 C25 1.330(6) . ?
N1 C21 1.332(5) . ?
C1 O1 1.151(5) . ?
C2 O2 1.157(6) . ?
C3 O3 1.152(6) . ?
C4 O4 1.153(6) . ?
C5 O5 1.143(7) . ?
C6 O6 1.152(7) . ?
C7 O7 1.163(6) . ?
C8 O8 1.141(6) . ?
C9 C10 1.352(7) . ?
C9 C14 1.381(6) . ?
C10 C11 1.382(8) . ?
C11 C12 1.349(9) . ?
C12 C13 1.350(9) . ?
C13 C14 1.376(8) . ?
C15 C16 1.371(7) . ?
C15 C20 1.390(7) . ?
C16 C17 1.382(7) . ?
C17 C18 1.350(8) . ?
C18 C19 1.360(9) . ?
C19 C20 1.376(7) . ?
C21 C22 1.390(6) . ?
C22 C23 1.368(7) . ?
C23 C24 1.382(7) . ?
C24 C25 1.382(6) . ?
C26 C31 1.372(7) . ?
C26 C27 1.382(7) . ?
C27 C28 1.365(8) . ?
C28 C29 1.382(10) . ?
C29 C30 1.367(11) . ?
C30 C31 1.390(8) . ?
C32 C37 1.377(7) . ?
C32 C33 1.393(7) . ?
C33 C34 1.366(8) . ?
C34 C35 1.362(8) . ?
C35 C36 1.375(8) . ?
C36 C37 1.383(7) . ?
